data_4302212
loop_
_publ_author_name
'Santokh Singh Tandon'
'Scott D. Bunge'
'Douglas Motry'
'Jos\'e S\'anchez Costa'
'Guillem Arom\'i'
'Jan Reedijk'
'Laurence K. Thompson'

_publ_contact_author_address
;Kent State University Salem
Department of Chemistry
Salem, OH 44460
;
_publ_contact_author_email standon@kent.edu
_publ_contact_author_fax 330-332-9256
_publ_contact_author_name 'Santokh S. Tandon'
_publ_contact_author_phone 330-332-0361
_publ_section_title
;
Copper Coordination Polymers Based on Single-Chain or Sheet Structures
Involving Dinuclear and Tetranuclear Copper(II) Units: Synthesis,
Structures, and Magnetostructural Correlations
;
_journal_name_full 'Inorganic Chemistry'
_journal_page_first 4873
_journal_page_last 4881
_journal_paper_doi 10.1021/ic900240y
_journal_volume 48
_journal_year 2009
_chemical_formula_sum 'C13 H19 Cu2 N11 O4'
_chemical_formula_weight 520.47
_chemical_name_common '{[Cu2(L)(N3)3]*H2O*0.7CH3OH}n (1)'
_chemical_name_systematic
;

 ?

;
_space_group_IT_number 14
_symmetry_cell_setting monoclinic
_symmetry_space_group_name_Hall '-P 2ybc'
_symmetry_space_group_name_H-M 'P 1 21/c 1'
_atom_sites_solution_hydrogens geom
_atom_sites_solution_primary direct
_atom_sites_solution_secondary difmap
_audit_creation_method SHELXL-97
_cell_angle_alpha 90.00
_cell_angle_beta 102.7070(10)
_cell_angle_gamma 90.00
_cell_formula_units_Z 4
_cell_length_a 12.1834(10)
_cell_length_b 22.8445(18)
_cell_length_c 6.9771(6)
_cell_measurement_reflns_used 5394
_cell_measurement_temperature 130(2)
_cell_measurement_theta_max 29.73
_cell_measurement_theta_min 2.47
_cell_volume 1894.3(3)
_computing_cell_refinement 'Bruker SMART'
_computing_data_collection 'Bruker SMART'
_computing_data_reduction 'Bruker SAINT'
_computing_molecular_graphics 'Bruker SHELXTL'
_computing_publication_material 'Bruker SHELXTL'
_computing_structure_refinement 'SHELXL-97 (Sheldrick, 1997)'
_computing_structure_solution 'SHELXS-97 (Sheldrick, 1990)'
_diffrn_ambient_temperature 130(2)
_diffrn_measured_fraction_theta_full 1.000
_diffrn_measured_fraction_theta_max 1.000
_diffrn_measurement_device_type 'CCD area detector'
_diffrn_measurement_method 'phi and omega scans'
_diffrn_radiation_monochromator graphite
_diffrn_radiation_source 'fine-focus sealed tube'
_diffrn_radiation_type MoK\a
_diffrn_radiation_wavelength 0.71073
_diffrn_reflns_av_R_equivalents 0.0319
_diffrn_reflns_av_sigmaI/netI 0.0235
_diffrn_reflns_limit_h_max 14
_diffrn_reflns_limit_h_min -14
_diffrn_reflns_limit_k_max 27
_diffrn_reflns_limit_k_min -27
_diffrn_reflns_limit_l_max 8
_diffrn_reflns_limit_l_min -8
_diffrn_reflns_number 15016
_diffrn_reflns_theta_full 25.05
_diffrn_reflns_theta_max 25.05
_diffrn_reflns_theta_min 1.71
_exptl_absorpt_coefficient_mu 2.295
_exptl_absorpt_correction_T_max 0.6696
_exptl_absorpt_correction_T_min 0.5092
_exptl_absorpt_correction_type multi-scan
_exptl_absorpt_process_details SADABS
_exptl_crystal_colour green
_exptl_crystal_density_diffrn 1.825
_exptl_crystal_density_meas ?
_exptl_crystal_density_method .
_exptl_crystal_description irregular
_exptl_crystal_F_000 1056
_exptl_crystal_size_max 0.34
_exptl_crystal_size_mid 0.25
_exptl_crystal_size_min 0.19
_refine_diff_density_max 0.323
_refine_diff_density_min -0.344
_refine_diff_density_rms 0.065
_refine_ls_extinction_method none
_refine_ls_goodness_of_fit_ref 0.711
_refine_ls_hydrogen_treatment mixed
_refine_ls_matrix_type full
_refine_ls_number_parameters 282
_refine_ls_number_reflns 3353
_refine_ls_number_restraints 2
_refine_ls_restrained_S_all 0.710
_refine_ls_R_factor_all 0.0309
_refine_ls_R_factor_gt 0.0246
_refine_ls_shift/su_max 0.020
_refine_ls_shift/su_mean 0.000
_refine_ls_structure_factor_coef Fsqd
_refine_ls_weighting_details 'calc w=1/[\s^2^(Fo^2^)+(0.1000P)^2^+1.0733P] where P=(Fo^2^+2Fc^2^)/3'
_refine_ls_weighting_scheme calc
_refine_ls_wR_factor_gt 0.0809
_refine_ls_wR_factor_ref 0.0904
_reflns_number_gt 2921
_reflns_number_total 3353
_reflns_threshold_expression >2sigma(I)
_cod_data_source_file ic900240y_si_002_1.cif
_cod_data_source_block st021_mono
_cod_depositor_comments
;
The following automatic conversions were performed:
'_symmetry_cell_setting' value 'Monoclinic' changed to 'monoclinic'
according to '/home/saulius/struct/CIF-dictionaries/cif_core.dic'
dictionary named 'cif_core.dic' version 2.4.1 from
2010-06-29.

'_exptl_absorpt_correction_type' value 'MULTI-SCAN' changed
to 'multi-scan' according to
'/home/saulius/struct/CIF-dictionaries/cif_core.dic' dictionary named
'cif_core.dic' version 2.4.1 from 2010-06-29.

Automatic conversion script
Id: cif_fix_enum 1527 2010-12-29 10:47:43Z saulius 
;
_cod_original_sg_symbol_H-M 'P 21/c'
_cod_database_code 4302212

loop_
_symmetry_equiv_pos_as_xyz
'x, y, z'
'-x, y+1/2, -z+1/2'
'-x, -y, -z'
'x, -y-1/2, z-1/2'

loop_
_atom_site_label
_atom_site_type_symbol
_atom_site_fract_x
_atom_site_fract_y
_atom_site_fract_z
_atom_site_U_iso_or_equiv
_atom_site_adp_type
_atom_site_occupancy
_atom_site_symmetry_multiplicity
_atom_site_calc_flag
_atom_site_refinement_flags
_atom_site_disorder_assembly
_atom_site_disorder_group
Cu2 Cu 0.86885(2) 0.495250(13) 0.29903(4) 0.01555(12) Uani 1 1 d . . .
Cu1 Cu 1.07346(2) 0.562259(13) 0.20647(4) 0.01523(12) Uani 1 1 d . . .
O1 O 0.91435(14) 0.57500(7) 0.2320(3) 0.0171(4) Uani 1 1 d . . .
O2 O 1.40114(15) 0.68027(9) 0.2622(3) 0.0273(4) Uani 1 1 d . . .
H2 H 1.4106 0.7154 0.2980 0.041 Uiso 1 1 calc R . .
O3 O 0.52328(17) 0.39382(9) 0.2370(4) 0.0364(5) Uani 1 1 d . . .
H3 H 0.4602 0.4088 0.2360 0.055 Uiso 1 1 calc R . .
N1 N 1.09520(17) 0.64530(9) 0.1553(3) 0.0156(4) Uani 1 1 d . . .
N2 N 0.71571(17) 0.52233(9) 0.3046(3) 0.0173(4) Uani 1 1 d . . .
N3 N 1.02650(17) 0.48413(9) 0.2781(3) 0.0196(5) Uani 1 1 d . . .
N4 N 1.07206(19) 0.43644(10) 0.2648(4) 0.0220(5) Uani 1 1 d . . .
N5 N 1.1136(3) 0.39356(13) 0.2564(5) 0.0517(8) Uani 1 1 d . . .
N6 N 1.14332(18) 0.57753(10) 0.5558(3) 0.0204(5) Uani 1 1 d . . .
N7 N 1.12091(18) 0.62615(9) 0.6052(3) 0.0202(5) Uani 1 1 d . . .
N8 N 1.1020(3) 0.67315(11) 0.6423(4) 0.0388(7) Uani 1 1 d . . .
N9 N 1.18805(18) 0.53387(10) 0.0658(3) 0.0223(5) Uani 1 1 d . . .
N10 N 1.2629(2) 0.50089(10) 0.1387(4) 0.0243(5) Uani 1 1 d . . .
N11 N 1.3360(2) 0.47003(15) 0.2015(4) 0.0459(8) Uani 1 1 d . . .
C1 C 0.8574(2) 0.62494(11) 0.2205(3) 0.0155(5) Uani 1 1 d . . .
C2 C 0.9078(2) 0.67904(10) 0.1878(4) 0.0152(5) Uani 1 1 d . . .
C3 C 0.8463(2) 0.73140(11) 0.1831(4) 0.0178(5) Uani 1 1 d . . .
H3A H 0.8822 0.7672 0.1647 0.021 Uiso 1 1 calc R . .
C4 C 0.7356(2) 0.73305(11) 0.2040(4) 0.0175(5) Uani 1 1 d . . .
C5 C 0.6867(2) 0.67978(11) 0.2293(4) 0.0183(5) Uani 1 1 d . . .
H5 H 0.6102 0.6794 0.2397 0.022 Uiso 1 1 calc R . .
C6 C 0.7441(2) 0.62628(11) 0.2404(3) 0.0165(5) Uani 1 1 d . . .
C7 C 0.6710(2) 0.78926(12) 0.1978(4) 0.0217(6) Uani 1 1 d . . .
H7A H 0.6060 0.7884 0.0866 0.033 Uiso 1 1 calc R . .
H7B H 0.7199 0.8222 0.1825 0.033 Uiso 1 1 calc R . .
H7C H 0.6451 0.7938 0.3204 0.033 Uiso 1 1 calc R . .
C8 C 1.0215(2) 0.68552(11) 0.1593(4) 0.0180(5) Uani 1 1 d . . .
H8 H 1.0447 0.7244 0.1411 0.022 Uiso 1 1 calc R . .
C9 C 1.2046(2) 0.66616(11) 0.1208(4) 0.0207(6) Uani 1 1 d . . .
H9A H 1.1978 0.7079 0.0821 0.025 Uiso 1 1 calc R . .
H9B H 1.2235 0.6437 0.0109 0.025 Uiso 1 1 calc R . .
C10 C 1.2987(2) 0.65935(14) 0.3012(4) 0.0275(6) Uani 1 1 d . . .
H10A H 1.2803 0.6816 0.4118 0.033 Uiso 1 1 calc R . .
H10B H 1.3068 0.6176 0.3394 0.033 Uiso 1 1 calc R . .
C11 C 0.6821(2) 0.57537(11) 0.2788(4) 0.0175(5) Uani 1 1 d . . .
H11 H 0.6062 0.5822 0.2858 0.021 Uiso 1 1 calc R . .
C12 C 0.6331(2) 0.47971(11) 0.3472(4) 0.0201(5) Uani 1 1 d . . .
H12A H 0.5667 0.5011 0.3712 0.024 Uiso 1 1 calc R . .
H12B H 0.6671 0.4579 0.4684 0.024 Uiso 1 1 calc R . .
C13 C 0.5955(2) 0.43682(11) 0.1813(4) 0.0247(6) Uani 1 1 d . . .
H13A H 0.5549 0.4579 0.0628 0.030 Uiso 1 1 calc R . .
H13B H 0.6620 0.4175 0.1495 0.030 Uiso 1 1 calc R . .
O5 O 0.4132(2) 0.78888(10) 0.3837(4) 0.0470(6) Uani 1 1 d D . .
H15 H 0.436(3) 0.8174(13) 0.326(5) 0.054(12) Uiso 1 1 d D . .
H14 H 0.411(3) 0.7975(17) 0.499(3) 0.043(11) Uiso 1 1 d D . .

loop_
_atom_site_aniso_label
_atom_site_aniso_U_11
_atom_site_aniso_U_22
_atom_site_aniso_U_33
_atom_site_aniso_U_23
_atom_site_aniso_U_13
_atom_site_aniso_U_12
Cu2 0.01216(19) 0.01163(19) 0.0243(2) 0.00293(12) 0.00706(14) 0.00067(11)
Cu1 0.01200(18) 0.01213(19) 0.0231(2) 0.00162(11) 0.00714(13) 0.00061(11)
O1 0.0129(8) 0.0121(8) 0.0274(10) 0.0032(7) 0.0070(7) 0.0020(7)
O2 0.0173(9) 0.0292(11) 0.0371(11) -0.0024(9) 0.0099(8) -0.0065(8)
O3 0.0224(10) 0.0173(10) 0.0744(16) -0.0024(10) 0.0212(11) -0.0052(8)
N1 0.0143(10) 0.0145(10) 0.0188(10) 0.0038(8) 0.0052(8) 0.0001(8)
N2 0.0134(10) 0.0182(11) 0.0219(11) -0.0002(9) 0.0073(8) -0.0018(9)
N3 0.0130(10) 0.0120(11) 0.0365(13) 0.0043(9) 0.0112(9) 0.0022(9)
N4 0.0203(12) 0.0215(14) 0.0249(12) -0.0017(9) 0.0064(9) 0.0029(10)
N5 0.0496(18) 0.0321(17) 0.077(2) -0.0034(15) 0.0226(17) 0.0084(15)
N6 0.0216(11) 0.0172(12) 0.0235(12) 0.0033(9) 0.0072(9) 0.0013(9)
N7 0.0242(12) 0.0189(13) 0.0162(11) 0.0031(9) 0.0015(9) 0.0008(9)
N8 0.0642(19) 0.0202(14) 0.0316(14) 0.0006(11) 0.0095(13) 0.0094(13)
N9 0.0210(12) 0.0184(11) 0.0304(12) -0.0011(10) 0.0118(10) 0.0009(9)
N10 0.0197(13) 0.0321(14) 0.0232(12) -0.0080(10) 0.0090(10) 0.0002(11)
N11 0.0339(15) 0.068(2) 0.0348(15) -0.0013(15) 0.0057(12) 0.0269(16)
C1 0.0163(12) 0.0147(12) 0.0149(12) 0.0015(10) 0.0025(9) 0.0020(10)
C2 0.0141(12) 0.0145(12) 0.0165(12) 0.0018(10) 0.0022(9) 0.0015(9)
C3 0.0203(13) 0.0146(12) 0.0186(13) 0.0017(10) 0.0044(10) -0.0009(10)
C4 0.0200(12) 0.0180(13) 0.0133(12) -0.0001(10) 0.0010(10) 0.0046(10)
C5 0.0161(12) 0.0211(13) 0.0188(13) -0.0003(10) 0.0059(10) 0.0061(10)
C6 0.0148(12) 0.0182(13) 0.0162(12) 0.0004(10) 0.0026(9) 0.0008(10)
C7 0.0222(13) 0.0189(13) 0.0250(14) 0.0005(11) 0.0070(11) 0.0058(11)
C8 0.0161(12) 0.0151(12) 0.0224(13) 0.0042(10) 0.0034(10) -0.0027(10)
C9 0.0171(13) 0.0175(13) 0.0299(14) 0.0063(11) 0.0105(11) 0.0007(10)
C10 0.0191(14) 0.0355(16) 0.0286(15) -0.0010(13) 0.0073(11) -0.0117(12)
C11 0.0119(12) 0.0215(13) 0.0200(13) -0.0025(11) 0.0057(10) -0.0005(10)
C12 0.0135(12) 0.0178(13) 0.0314(14) 0.0042(11) 0.0101(11) -0.0017(10)
C13 0.0183(13) 0.0202(14) 0.0376(16) -0.0010(12) 0.0107(12) -0.0035(10)
O5 0.0728(18) 0.0269(12) 0.0541(16) -0.0075(12) 0.0414(14) -0.0128(12)

loop_
_atom_type_symbol
_atom_type_description
_atom_type_scat_dispersion_real
_atom_type_scat_dispersion_imag
_atom_type_scat_source
C C 0.0033 0.0016 'International Tables Vol C Tables 4.2.6.8 and 6.1.1.4'
H H 0.0000 0.0000 'International Tables Vol C Tables 4.2.6.8 and 6.1.1.4'
N N 0.0061 0.0033 'International Tables Vol C Tables 4.2.6.8 and 6.1.1.4'
O O 0.0106 0.0060 'International Tables Vol C Tables 4.2.6.8 and 6.1.1.4'
Cu Cu 0.3201 1.2651 'International Tables Vol C Tables 4.2.6.8 and 6.1.1.4'

loop_
_geom_angle_atom_site_label_1
_geom_angle_atom_site_label_2
_geom_angle_atom_site_label_3
_geom_angle
_geom_angle_site_symmetry_1
_geom_angle_site_symmetry_3
_geom_angle_publ_flag
N6 Cu2 N2 94.36(9) 3_766 . ?
N6 Cu2 N3 96.55(9) 3_766 . ?
N2 Cu2 N3 168.74(8) . . ?
N6 Cu2 O1 161.85(9) 3_766 . ?
N2 Cu2 O1 91.78(8) . . ?
N3 Cu2 O1 76.98(8) . . ?
N1 Cu1 N3 168.83(8) . . ?
N1 Cu1 N9 95.06(9) . . ?
N3 Cu1 N9 96.00(9) . . ?
N1 Cu1 O1 92.73(8) . . ?
N3 Cu1 O1 76.64(8) . . ?
N9 Cu1 O1 152.89(9) . . ?
N1 Cu1 N6 90.70(8) . . ?
N3 Cu1 N6 86.15(9) . . ?
N9 Cu1 N6 114.52(9) . . ?
O1 Cu1 N6 91.27(7) . . ?
C1 O1 Cu2 129.20(15) . . ?
C1 O1 Cu1 128.38(15) . . ?
Cu2 O1 Cu1 102.27(8) . . ?
C10 O2 H2 109.5 . . ?
C13 O3 H3 109.5 . . ?
C8 N1 C9 115.4(2) . . ?
C8 N1 Cu1 124.31(17) . . ?
C9 N1 Cu1 120.18(16) . . ?
C11 N2 C12 116.2(2) . . ?
C11 N2 Cu2 124.66(17) . . ?
C12 N2 Cu2 119.10(16) . . ?
N4 N3 Cu1 128.24(18) . . ?
N4 N3 Cu2 125.41(18) . . ?
Cu1 N3 Cu2 104.09(10) . . ?
N5 N4 N3 178.7(3) . . ?
N7 N6 Cu2 125.48(17) . 3_766 ?
N7 N6 Cu1 111.52(16) . . ?
Cu2 N6 Cu1 110.25(10) 3_766 . ?
N8 N7 N6 175.9(3) . . ?
N10 N9 Cu1 123.01(19) . . ?
N11 N10 N9 177.2(3) . . ?
O1 C1 C6 121.3(2) . . ?
O1 C1 C2 121.3(2) . . ?
C6 C1 C2 117.5(2) . . ?
C3 C2 C1 119.8(2) . . ?
C3 C2 C8 115.4(2) . . ?
C1 C2 C8 124.8(2) . . ?
C4 C3 C2 123.0(2) . . ?
C4 C3 H3A 118.5 . . ?
C2 C3 H3A 118.5 . . ?
C5 C4 C3 116.4(2) . . ?
C5 C4 C7 121.2(2) . . ?
C3 C4 C7 122.3(2) . . ?
C4 C5 C6 123.4(2) . . ?
C4 C5 H5 118.3 . . ?
C6 C5 H5 118.3 . . ?
C5 C6 C1 119.9(2) . . ?
C5 C6 C11 115.9(2) . . ?
C1 C6 C11 124.1(2) . . ?
C4 C7 H7A 109.5 . . ?
C4 C7 H7B 109.5 . . ?
H7A C7 H7B 109.5 . . ?
C4 C7 H7C 109.5 . . ?
H7A C7 H7C 109.5 . . ?
H7B C7 H7C 109.5 . . ?
N1 C8 C2 128.4(2) . . ?
N1 C8 H8 115.8 . . ?
C2 C8 H8 115.8 . . ?
N1 C9 C10 112.0(2) . . ?
N1 C9 H9A 109.2 . . ?
C10 C9 H9A 109.2 . . ?
N1 C9 H9B 109.2 . . ?
C10 C9 H9B 109.2 . . ?
H9A C9 H9B 107.9 . . ?
O2 C10 C9 110.1(2) . . ?
O2 C10 H10A 109.6 . . ?
C9 C10 H10A 109.6 . . ?
O2 C10 H10B 109.6 . . ?
C9 C10 H10B 109.6 . . ?
H10A C10 H10B 108.2 . . ?
N2 C11 C6 128.7(2) . . ?
N2 C11 H11 115.7 . . ?
C6 C11 H11 115.7 . . ?
N2 C12 C13 112.3(2) . . ?
N2 C12 H12A 109.1 . . ?
C13 C12 H12A 109.1 . . ?
N2 C12 H12B 109.1 . . ?
C13 C12 H12B 109.1 . . ?
H12A C12 H12B 107.9 . . ?
O3 C13 C12 109.9(2) . . ?
O3 C13 H13A 109.7 . . ?
C12 C13 H13A 109.7 . . ?
O3 C13 H13B 109.7 . . ?
C12 C13 H13B 109.7 . . ?
H13A C13 H13B 108.2 . . ?
H15 O5 H14 111(4) . . ?

loop_
_geom_bond_atom_site_label_1
_geom_bond_atom_site_label_2
_geom_bond_distance
_geom_bond_site_symmetry_2
_geom_bond_publ_flag
Cu2 N6 1.969(2) 3_766 ?
Cu2 N2 1.974(2) . ?
Cu2 N3 1.974(2) . ?
Cu2 O1 1.9897(17) . ?
Cu1 N1 1.959(2) . ?
Cu1 N3 1.972(2) . ?
Cu1 N9 1.984(2) . ?
Cu1 O1 2.0067(16) . ?
Cu1 N6 2.424(2) . ?
O1 C1 1.328(3) . ?
O2 C10 1.418(3) . ?
O2 H2 0.8400 . ?
O3 C13 1.428(3) . ?
O3 H3 0.8400 . ?
N1 C8 1.289(3) . ?
N1 C9 1.484(3) . ?
N2 C11 1.279(3) . ?
N2 C12 1.477(3) . ?
N3 N4 1.235(3) . ?
N4 N5 1.110(4) . ?
N6 N7 1.212(3) . ?
N6 Cu2 1.969(2) 3_766 ?
N7 N8 1.140(3) . ?
N9 N10 1.206(3) . ?
N10 N11 1.144(4) . ?
C1 C6 1.418(3) . ?
C1 C2 1.420(3) . ?
C2 C3 1.408(3) . ?
C2 C8 1.450(4) . ?
C3 C4 1.388(4) . ?
C3 H3A 0.9500 . ?
C4 C5 1.383(4) . ?
C4 C7 1.502(3) . ?
C5 C6 1.402(3) . ?
C5 H5 0.9500 . ?
C6 C11 1.444(4) . ?
C7 H7A 0.9800 . ?
C7 H7B 0.9800 . ?
C7 H7C 0.9800 . ?
C8 H8 0.9500 . ?
C9 C10 1.512(4) . ?
C9 H9A 0.9900 . ?
C9 H9B 0.9900 . ?
C10 H10A 0.9900 . ?
C10 H10B 0.9900 . ?
C11 H11 0.9500 . ?
C12 C13 1.508(4) . ?
C12 H12A 0.9900 . ?
C12 H12B 0.9900 . ?
C13 H13A 0.9900 . ?
C13 H13B 0.9900 . ?
O5 H15 0.845(19) . ?
O5 H14 0.832(18) . ?
